data_2211069
loop_
_publ_author_name
'Diniz, Renata'
'Vidigal, Maria C. S.'
'Raslan, D\'elio S.'
'Fernandes, Nelson G.'

_publ_section_title
;
 A new triterpene of <i>Miconia macrothyrsa</i> leaves:
 28-carboxy-3-oxoolean-12-en-21\a-yl acetate
;
_journal_coeditor_code IS2067
_journal_issue 11
_journal_name_full 'Acta Crystallographica Section E'
_journal_page_first o4891
_journal_page_last o4893
_journal_paper_doi 10.1107/S1600536806040281
_journal_volume 62
_journal_year 2006
_chemical_formula_iupac 'C32 H48 O5'
_chemical_formula_moiety 'C32 H48 O5'
_chemical_formula_sum 'C32 H48 O5'
_chemical_formula_weight 512.7
_chemical_melting_point 283
_chemical_name_systematic
;
21-\a-acetoxy-3-oxo-olean-12-en-28-oic acid
;
_space_group_IT_number 19
_symmetry_cell_setting orthorhombic
_symmetry_space_group_name_Hall 'P 2ac 2ab'
_symmetry_space_group_name_H-M 'P 21 21 21'
_cell_angle_alpha 90.00
_cell_angle_beta 90.00
_cell_angle_gamma 90.00
_cell_formula_units_Z 4
_cell_length_a 7.3696(2)
_cell_length_b 18.6464(6)
_cell_length_c 20.8708(7)
_cell_measurement_reflns_used 78
_cell_measurement_temperature 298(2)
_cell_measurement_theta_max 25.0
_cell_measurement_theta_min 20.0
_cell_volume 2867.99(15)
_computing_cell_refinement XSCANS
_computing_data_collection 'XSCANS (Siemens, 1996)'
_computing_data_reduction XSCANS
_computing_molecular_graphics 'Ortep-3 for Windows (Farrugia, 1997)'
_computing_publication_material 'PLATON (Spek, 2003)'
_computing_structure_refinement 'SHELXL97 (Sheldrick, 1997)'
_computing_structure_solution 'SHELXS97 (Sheldrick, 1997)'
_diffrn_ambient_temperature 298(2)
_diffrn_measured_fraction_theta_full 0.001
_diffrn_measured_fraction_theta_max 0.991
_diffrn_measurement_device_type 'Siemens P4'
_diffrn_measurement_method \w
_diffrn_radiation_monochromator graphite
_diffrn_radiation_source 'fine-focus sealed tube'
_diffrn_radiation_type MoK\a
_diffrn_radiation_wavelength 0.71073
_diffrn_reflns_av_R_equivalents 0.0188
_diffrn_reflns_av_sigmaI/netI 0.0438
_diffrn_reflns_limit_h_max 10
_diffrn_reflns_limit_h_min -1
_diffrn_reflns_limit_k_max 26
_diffrn_reflns_limit_k_min -1
_diffrn_reflns_limit_l_max 29
_diffrn_reflns_limit_l_min -1
_diffrn_reflns_number 5957
_diffrn_reflns_reduction_process SHELX
_diffrn_reflns_theta_full 0.50
_diffrn_reflns_theta_max 30.00
_diffrn_reflns_theta_min 1.46
_diffrn_standards_decay_% 0
_diffrn_standards_interval_count 300
_diffrn_standards_number 3
_exptl_absorpt_coefficient_mu 0.078
_exptl_absorpt_correction_type none
_exptl_absorpt_process_details none
_exptl_crystal_colour white
_exptl_crystal_density_diffrn 1.187
_exptl_crystal_density_method 'not measured'
_exptl_crystal_description prism
_exptl_crystal_F_000 1120
_exptl_crystal_size_max 0.50
_exptl_crystal_size_mid 0.40
_exptl_crystal_size_min 0.30
_refine_diff_density_max 0.302
_refine_diff_density_min -0.196
_refine_ls_extinction_method none
_refine_ls_goodness_of_fit_all 1.060
_refine_ls_goodness_of_fit_ref 1.035
_refine_ls_hydrogen_treatment constr
_refine_ls_matrix_type full
_refine_ls_number_constraints 0
_refine_ls_number_parameters 343
_refine_ls_number_reflns 4656
_refine_ls_number_restraints 0
_refine_ls_restrained_S_all 1.060
_refine_ls_restrained_S_obs 1.035
_refine_ls_R_factor_all 0.0728
_refine_ls_R_factor_gt 0.0550
_refine_ls_shift/su_max 0.000
_refine_ls_shift/su_mean 0.000
_refine_ls_structure_factor_coef Fsqd
_refine_ls_weighting_details 'calc w=1/[\s^2^(Fo^2^)+(0.075P)^2^+0.3781P] where P=(Fo^2^+2Fc^2^)/3'
_refine_ls_weighting_scheme calc
_refine_ls_wR_factor_all 0.1468
_refine_ls_wR_factor_ref 0.1273
_reflns_number_gt 3621
_reflns_number_total 4656
_reflns_threshold_expression I>2\s(I)
_cod_data_source_file is2067.cif
_cod_data_source_block I
_cod_database_code 2211069
_cod_database_fobs_code 2211069

loop_
_symmetry_equiv_pos_as_xyz
'x, y, z'
'1/2-x, -y, 1/2+z'
'1/2+x, 1/2-y, -z'
'-x, 1/2+y, 1/2-z'

loop_
_atom_site_type_symbol
_atom_site_label
_atom_site_fract_x
_atom_site_fract_y
_atom_site_fract_z
_atom_site_U_iso_or_equiv
_atom_site_adp_type
_atom_site_calc_flag
_atom_site_refinement_flags
_atom_site_occupancy
O O1 0.1415(4) 0.18525(14) 1.06205(10) 0.0633(7) Uani d . 1
O O2 0.5130(3) -0.24360(15) 0.71034(12) 0.0686(7) Uani d . 1
O O3 0.2294(3) -0.24074(15) 0.67693(9) 0.0632(7) Uani d . 1
H H3 0.2758 -0.2217 0.6455 0.076 Uiso calc R 1
O O4 0.3039(3) -0.49024(9) 0.80825(9) 0.0435(5) Uani d . 1
O O5 0.0353(4) -0.52264(14) 0.85085(16) 0.0804(9) Uani d . 1
C C1 0.4153(4) 0.04838(13) 0.99277(12) 0.0365(5) Uani d . 1
H H1A 0.5431 0.0361 0.9911 0.044 Uiso calc R 1
H H1B 0.3567 0.0153 1.0221 0.044 Uiso calc R 1
C C2 0.3956(4) 0.12526(13) 1.01912(14) 0.0425(6) Uani d . 1
H H2A 0.4387 0.1263 1.0630 0.051 Uiso calc R 1
H H2B 0.4719 0.1572 0.9942 0.051 Uiso calc R 1
C C3 0.2049(4) 0.15223(13) 1.01733(11) 0.0362(5) Uani d . 1
C C4 0.0945(3) 0.14065(12) 0.95611(11) 0.0313(5) Uani d . 1
C C5 0.1309(3) 0.06343(11) 0.92937(10) 0.0254(4) Uani d . 1
H H5A 0.0755 0.0313 0.9609 0.031 Uiso calc R 1
C C6 0.0319(4) 0.04686(13) 0.86683(11) 0.0332(5) Uani d . 1
H H6A 0.0948 0.0696 0.8314 0.040 Uiso calc R 1
H H6B -0.0902 0.0662 0.8686 0.040 Uiso calc R 1
C C7 0.0237(3) -0.03422(12) 0.85580(12) 0.0330(5) Uani d . 1
H H7A -0.0374 -0.0434 0.8155 0.040 Uiso calc R 1
H H7B -0.0484 -0.0558 0.8896 0.040 Uiso calc R 1
C C8 0.2109(3) -0.07059(12) 0.85436(10) 0.0263(4) Uani d . 1
C C9 0.3282(3) -0.04449(11) 0.91162(11) 0.0280(4) Uani d . 1
H H9A 0.2727 -0.0661 0.9497 0.034 Uiso calc R 1
C C10 0.3325(3) 0.03878(11) 0.92557(11) 0.0277(4) Uani d . 1
C C11 0.5193(4) -0.07752(15) 0.90751(17) 0.0485(7) Uani d . 1
H H11A 0.5939 -0.0477 0.8800 0.058 Uiso calc R 1
H H11B 0.5732 -0.0773 0.9499 0.058 Uiso calc R 1
C C12 0.5213(3) -0.15305(14) 0.88208(13) 0.0394(6) Uani d . 1
H H12A 0.6324 -0.1767 0.8818 0.047 Uiso calc R 1
C C13 0.3790(3) -0.18889(12) 0.86000(11) 0.0291(5) Uani d . 1
C C14 0.1893(3) -0.15532(12) 0.86112(10) 0.0277(4) Uani d . 1
C C15 0.0689(3) -0.18494(13) 0.80686(12) 0.0341(5) Uani d . 1
H H15A -0.0568 -0.1740 0.8167 0.041 Uiso calc R 1
H H15B 0.0995 -0.1602 0.7674 0.041 Uiso calc R 1
C C16 0.0862(4) -0.26571(13) 0.79562(11) 0.0334(5) Uani d . 1
H H16A 0.0102 -0.2794 0.7597 0.040 Uiso calc R 1
H H16B 0.0429 -0.2911 0.8332 0.040 Uiso calc R 1
C C17 0.2829(3) -0.28822(12) 0.78183(10) 0.0296(5) Uani d . 1
C C18 0.4064(4) -0.26668(12) 0.83858(10) 0.0312(5) Uani d . 1
H H18A 0.5318 -0.2703 0.8232 0.037 Uiso calc R 1
C C19 0.3896(5) -0.31830(12) 0.89564(11) 0.0409(6) Uani d . 1
H H19A 0.2690 -0.3137 0.9138 0.049 Uiso calc R 1
H H19B 0.4760 -0.3041 0.9283 0.049 Uiso calc R 1
C C20 0.4227(5) -0.39765(14) 0.87861(13) 0.0459(7) Uani d . 1
C C21 0.2809(4) -0.41601(12) 0.82782(11) 0.0358(5) Uani d . 1
H H21A 0.1595 -0.4099 0.8462 0.043 Uiso calc R 1
C C22 0.2967(4) -0.37002(12) 0.76818(10) 0.0345(5) Uani d . 1
H H22A 0.2013 -0.3835 0.7385 0.041 Uiso calc R 1
H H22B 0.4121 -0.3798 0.7476 0.041 Uiso calc R 1
C C23 0.1462(5) 0.20237(13) 0.90978(13) 0.0445(6) Uani d . 1
H H23A 0.1068 0.2473 0.9275 0.067 Uiso calc R 1
H H23B 0.0884 0.1948 0.8691 0.067 Uiso calc R 1
H H23C 0.2755 0.2032 0.9041 0.067 Uiso calc R 1
C C24 -0.1079(4) 0.14812(16) 0.97238(16) 0.0475(7) Uani d . 1
H H24A -0.1282 0.1929 0.9939 0.071 Uiso calc R 1
H H24B -0.1441 0.1093 0.9998 0.071 Uiso calc R 1
H H24C -0.1780 0.1468 0.9336 0.071 Uiso calc R 1
C C25 0.4452(4) 0.08140(14) 0.87680(14) 0.0411(6) Uani d . 1
H H25A 0.4818 0.1262 0.8955 0.062 Uiso calc R 1
H H25B 0.3734 0.0904 0.8393 0.062 Uiso calc R 1
H H25C 0.5509 0.0542 0.8652 0.062 Uiso calc R 1
C C26 0.3007(4) -0.05230(14) 0.78939(12) 0.0415(6) Uani d . 1
H H26A 0.3054 -0.0012 0.7842 0.062 Uiso calc R 1
H H26B 0.2309 -0.0729 0.7552 0.062 Uiso calc R 1
H H26C 0.4216 -0.0714 0.7885 0.062 Uiso calc R 1
C C27 0.0974(4) -0.17749(13) 0.92503(12) 0.0367(5) Uani d . 1
H H27A 0.0658 -0.2274 0.9234 0.055 Uiso calc R 1
H H27B -0.0103 -0.1494 0.9313 0.055 Uiso calc R 1
H H27C 0.1798 -0.1694 0.9599 0.055 Uiso calc R 1
C C28 0.3558(4) -0.25362(12) 0.72042(11) 0.0369(6) Uani d . 1
C C29 0.3853(7) -0.44313(16) 0.93883(15) 0.0748(13) Uani d . 1
H H29A 0.4609 -0.4268 0.9733 0.112 Uiso calc R 1
H H29B 0.4115 -0.4926 0.9299 0.112 Uiso calc R 1
H H29C 0.2601 -0.4384 0.9508 0.112 Uiso calc R 1
C C30 0.6168(5) -0.41052(18) 0.8555(2) 0.0652(10) Uani d . 1
H H30A 0.6382 -0.3833 0.8172 0.098 Uiso calc R 1
H H30B 0.6335 -0.4606 0.8466 0.098 Uiso calc R 1
H H30C 0.7007 -0.3958 0.8881 0.098 Uiso calc R 1
C C31 0.1769(5) -0.53812(15) 0.82665(14) 0.0466(7) Uani d . 1
C C32 0.2417(6) -0.61275(15) 0.81459(18) 0.0621(9) Uani d . 1
H H32A 0.1432 -0.6457 0.8205 0.093 Uiso calc R 1
H H32B 0.3377 -0.6241 0.8440 0.093 Uiso calc R 1
H H32C 0.2861 -0.6164 0.7715 0.093 Uiso calc R 1

loop_
_atom_site_aniso_label
_atom_site_aniso_U_11
_atom_site_aniso_U_22
_atom_site_aniso_U_33
_atom_site_aniso_U_12
_atom_site_aniso_U_13
_atom_site_aniso_U_23
O1 0.0682(15) 0.0794(15) 0.0425(10) -0.0279(11) -0.0025(11) 0.0104(14)
O2 0.0541(14) 0.0976(19) 0.0540(12) 0.0222(13) 0.0108(12) -0.0200(14)
O3 0.0619(14) 0.0977(19) 0.0301(9) 0.0190(11) -0.0025(10) -0.0081(14)
O4 0.0586(13) 0.0282(8) 0.0437(9) -0.0064(7) 0.0089(10) -0.0007(9)
O5 0.0725(18) 0.0582(14) 0.111(2) 0.0013(15) 0.0310(18) -0.0116(14)
C1 0.0384(13) 0.0319(11) 0.0391(12) -0.0078(9) -0.0140(11) 0.0021(11)
C2 0.0458(15) 0.0336(12) 0.0481(14) -0.0135(11) -0.0170(13) 0.0010(12)
C3 0.0461(14) 0.0300(11) 0.0323(10) -0.0062(9) -0.0024(11) -0.0039(11)
C4 0.0332(12) 0.0267(9) 0.0340(11) -0.0051(8) -0.0028(10) 0.0010(9)
C5 0.0259(10) 0.0230(9) 0.0275(9) -0.0014(8) 0.0003(8) 0.0001(8)
C6 0.0326(11) 0.0345(11) 0.0324(11) -0.0048(9) -0.0079(10) 0.0070(10)
C7 0.0288(11) 0.0357(11) 0.0346(11) -0.0086(9) -0.0089(10) 0.0008(10)
C8 0.0240(10) 0.0287(10) 0.0261(9) -0.0058(8) 0.0003(9) -0.0005(8)
C9 0.0247(10) 0.0258(9) 0.0334(10) -0.0060(8) -0.0044(9) 0.0018(9)
C10 0.0255(10) 0.0245(9) 0.0331(10) -0.0036(8) -0.0021(9) -0.0007(9)
C11 0.0292(12) 0.0394(13) 0.0769(19) -0.0212(14) -0.0140(14) 0.0039(11)
C12 0.0259(11) 0.0364(12) 0.0559(15) -0.0134(11) -0.0045(12) 0.0052(10)
C13 0.0314(11) 0.0283(10) 0.0276(10) -0.0061(8) -0.0010(9) 0.0012(9)
C14 0.0258(10) 0.0289(10) 0.0283(9) -0.0051(8) 0.0011(9) -0.0002(9)
C15 0.0275(11) 0.0360(11) 0.0389(12) -0.0087(10) -0.0061(10) 0.0004(10)
C16 0.0346(12) 0.0350(11) 0.0305(10) -0.0074(9) -0.0002(10) -0.0053(10)
C17 0.0373(12) 0.0289(10) 0.0227(9) -0.0038(8) 0.0018(9) -0.0029(10)
C18 0.0348(11) 0.0301(10) 0.0286(10) -0.0070(8) -0.0010(10) 0.0029(10)
C19 0.0631(18) 0.0329(11) 0.0267(10) -0.0044(9) -0.0075(12) 0.0045(13)
C20 0.070(2) 0.0320(11) 0.0355(12) -0.0024(10) -0.0108(14) 0.0081(13)
C21 0.0502(15) 0.0268(10) 0.0304(10) -0.0046(8) 0.0055(11) -0.0009(11)
C22 0.0478(14) 0.0302(10) 0.0255(9) -0.0066(8) 0.0028(10) -0.0028(11)
C23 0.0614(18) 0.0267(10) 0.0454(14) 0.0024(10) -0.0031(14) 0.0016(12)
C24 0.0369(14) 0.0435(14) 0.0620(17) -0.0164(13) 0.0017(14) 0.0067(12)
C25 0.0347(13) 0.0375(12) 0.0510(14) -0.0029(11) 0.0121(12) -0.0061(11)
C26 0.0512(16) 0.0394(12) 0.0341(11) -0.0038(10) 0.0109(12) -0.0045(12)
C27 0.0404(13) 0.0330(11) 0.0366(11) -0.0055(9) 0.0083(11) -0.0039(11)
C28 0.0497(15) 0.0311(11) 0.0299(11) -0.0032(9) 0.0054(11) -0.0048(11)
C29 0.144(4) 0.0403(14) 0.0397(14) 0.0066(12) -0.023(2) 0.001(2)
C30 0.060(2) 0.0503(17) 0.085(2) -0.0188(17) -0.020(2) 0.0180(16)
C31 0.0609(19) 0.0362(13) 0.0427(14) 0.0002(11) -0.0036(15) -0.0063(14)
C32 0.081(2) 0.0331(13) 0.072(2) -0.0019(14) -0.014(2) -0.0052(16)

loop_
_atom_type_symbol
_atom_type_description
_atom_type_scat_dispersion_real
_atom_type_scat_dispersion_imag
_atom_type_scat_source
C C 0.0033 0.0016 'International Tables Vol C Tables 4.2.6.8 and 6.1.1.4'
H H 0.0000 0.0000 'International Tables Vol C Tables 4.2.6.8 and 6.1.1.4'
N N 0.0061 0.0033 'International Tables Vol C Tables 4.2.6.8 and 6.1.1.4'
O O 0.0106 0.0060 'International Tables Vol C Tables 4.2.6.8 and 6.1.1.4'

loop_
_geom_angle_atom_site_label_1
_geom_angle_atom_site_label_2
_geom_angle_atom_site_label_3
_geom_angle
_geom_angle_publ_flag
C21 O4 C31 118.0(2) no
C28 O3 H3 109.48 no
C2 C1 C10 113.3(2) no
C1 C2 C3 113.1(2) no
O1 C3 C2 121.0(3) no
O1 C3 C4 120.7(3) no
C2 C3 C4 118.3(2) no
C3 C4 C5 109.63(18) no
C3 C4 C23 106.6(2) no
C5 C4 C23 114.69(19) no
C5 C4 C24 109.16(19) no
C23 C4 C24 108.0(2) no
C3 C4 C24 108.6(2) no
C4 C5 C10 116.91(17) no
C6 C5 C10 110.65(18) no
C4 C5 C6 114.11(18) no
C5 C6 C7 110.32(19) no
C6 C7 C8 113.78(18) no
C7 C8 C9 110.25(18) no
C7 C8 C26 107.68(19) no
C9 C8 C14 107.34(17) no
C9 C8 C26 111.55(19) no
C14 C8 C26 109.80(18) no
C7 C8 C14 110.23(18) no
C8 C9 C10 117.44(18) no
C8 C9 C11 109.9(2) no
C10 C9 C11 112.65(19) no
C1 C10 C9 106.86(18) no
C1 C10 C25 109.2(2) no
C5 C10 C9 106.28(17) no
C5 C10 C25 113.40(19) no
C9 C10 C25 113.41(19) no
C1 C10 C5 107.30(19) no
C9 C11 C12 113.8(2) no
C11 C12 C13 125.9(2) no
C12 C13 C18 118.3(2) no
C14 C13 C18 120.8(2) no
C12 C13 C14 120.7(2) no
C8 C14 C15 110.34(18) no
C8 C14 C27 112.56(18) no
C8 C14 C13 108.21(18) no
C13 C14 C27 107.61(19) no
C15 C14 C27 106.55(19) no
C13 C14 C15 111.58(18) no
C14 C15 C16 114.68(19) no
C15 C16 C17 112.11(18) no
C16 C17 C18 109.93(18) no
C16 C17 C28 111.87(19) no
C18 C17 C22 110.89(18) no
C16 C17 C22 111.4(2) no
C22 C17 C28 103.70(17) no
C18 C17 C28 108.96(19) no
C13 C18 C17 113.1(2) no
C13 C18 C19 110.89(18) no
C17 C18 C19 112.6(2) no
C18 C19 C20 114.2(2) no
C19 C20 C21 105.5(2) no
C19 C20 C30 111.8(3) no
C21 C20 C29 108.7(3) no
C21 C20 C30 112.7(3) no
C29 C20 C30 109.8(3) no
C19 C20 C29 108.2(2) no
O4 C21 C22 107.40(18) no
C20 C21 C22 113.0(2) no
O4 C21 C20 109.2(2) no
C17 C22 C21 113.54(18) no
O2 C28 C17 123.7(2) no
O3 C28 C17 113.8(2) no
O2 C28 O3 122.3(2) no
O4 C31 C32 110.3(3) no
O5 C31 C32 125.2(3) no
O4 C31 O5 124.5(3) no
C2 C1 H1A 108.93 no
C2 C1 H1B 108.91 no
C10 C1 H1A 108.92 no
C10 C1 H1B 108.90 no
H1A C1 H1B 107.74 no
C1 C2 H2A 108.95 no
C1 C2 H2B 108.94 no
C3 C2 H2A 108.97 no
C3 C2 H2B 108.97 no
H2A C2 H2B 107.74 no
C4 C5 H5A 104.56 no
C6 C5 H5A 104.57 no
C10 C5 H5A 104.56 no
C5 C6 H6A 109.57 no
C5 C6 H6B 109.59 no
C7 C6 H6A 109.58 no
C7 C6 H6B 109.61 no
H6A C6 H6B 108.13 no
C6 C7 H7A 108.80 no
C6 C7 H7B 108.80 no
C8 C7 H7A 108.81 no
C8 C7 H7B 108.80 no
H7A C7 H7B 107.68 no
C8 C9 H9A 105.22 no
C10 C9 H9A 105.23 no
C11 C9 H9A 105.24 no
C9 C11 H11A 108.79 no
C9 C11 H11B 108.79 no
C12 C11 H11A 108.82 no
C12 C11 H11B 108.81 no
H11A C11 H11B 107.69 no
C11 C12 H12A 117.05 no
C13 C12 H12A 117.06 no
C14 C15 H15A 108.60 no
C14 C15 H15B 108.61 no
C16 C15 H15A 108.58 no
C16 C15 H15B 108.59 no
H15A C15 H15B 107.55 no
C15 C16 H16A 109.18 no
C15 C16 H16B 109.19 no
C17 C16 H16A 109.18 no
C17 C16 H16B 109.19 no
H16A C16 H16B 107.89 no
C13 C18 H18A 106.62 no
C17 C18 H18A 106.61 no
C19 C18 H18A 106.61 no
C18 C19 H19A 108.68 no
C18 C19 H19B 108.72 no
C20 C19 H19A 108.70 no
C20 C19 H19B 108.71 no
H19A C19 H19B 107.63 no
O4 C21 H21A 109.07 no
C20 C21 H21A 109.05 no
C22 C21 H21A 109.07 no
C17 C22 H22A 108.85 no
C17 C22 H22B 108.87 no
C21 C22 H22A 108.84 no
C21 C22 H22B 108.87 no
H22A C22 H22B 107.72 no
C4 C23 H23A 109.47 no
C4 C23 H23B 109.48 no
C4 C23 H23C 109.46 no
H23A C23 H23B 109.48 no
H23A C23 H23C 109.47 no
H23B C23 H23C 109.47 no
C4 C24 H24A 109.49 no
C4 C24 H24B 109.49 no
C4 C24 H24C 109.48 no
H24A C24 H24B 109.47 no
H24A C24 H24C 109.46 no
H24B C24 H24C 109.45 no
C10 C25 H25A 109.45 no
C10 C25 H25B 109.46 no
C10 C25 H25C 109.46 no
H25A C25 H25B 109.48 no
H25A C25 H25C 109.49 no
H25B C25 H25C 109.49 no
C8 C26 H26A 109.47 no
C8 C26 H26B 109.49 no
C8 C26 H26C 109.46 no
H26A C26 H26B 109.48 no
H26A C26 H26C 109.46 no
H26B C26 H26C 109.47 no
C14 C27 H27A 109.48 no
C14 C27 H27B 109.49 no
C14 C27 H27C 109.48 no
H27A C27 H27B 109.45 no
H27A C27 H27C 109.47 no
H27B C27 H27C 109.46 no
C20 C29 H29A 109.48 no
C20 C29 H29B 109.49 no
C20 C29 H29C 109.48 no
H29A C29 H29B 109.48 no
H29A C29 H29C 109.46 no
H29B C29 H29C 109.45 no
C20 C30 H30A 109.47 no
C20 C30 H30B 109.49 no
C20 C30 H30C 109.50 no
H30A C30 H30B 109.45 no
H30A C30 H30C 109.45 no
H30B C30 H30C 109.48 no
C31 C32 H32A 109.50 no
C31 C32 H32B 109.47 no
C31 C32 H32C 109.47 no
H32A C32 H32B 109.47 no
H32A C32 H32C 109.46 no
H32B C32 H32C 109.45 no

loop_
_geom_bond_atom_site_label_1
_geom_bond_atom_site_label_2
_geom_bond_distance
_geom_bond_publ_flag
O1 C3 1.212(3) no
O2 C28 1.192(4) no
O3 C28 1.323(3) no
O4 C21 1.453(3) no
O4 C31 1.349(4) no
O5 C31 1.195(5) no
O3 H3 0.8201 no
C1 C2 1.542(3) no
C1 C10 1.540(3) no
C2 C3 1.493(4) no
C3 C4 1.530(3) no
C4 C23 1.551(3) no
C4 C24 1.536(4) no
C4 C5 1.567(3) no
C5 C10 1.557(3) no
C5 C6 1.527(3) no
C6 C7 1.531(3) no
C7 C8 1.538(3) no
C8 C9 1.553(3) no
C8 C14 1.594(3) no
C8 C26 1.547(3) no
C9 C11 1.540(4) no
C9 C10 1.580(3) no
C10 C25 1.535(4) no
C11 C12 1.505(4) no
C12 C13 1.326(3) no
C13 C14 1.532(3) no
C13 C18 1.531(3) no
C14 C27 1.552(3) no
C14 C15 1.541(3) no
C15 C16 1.530(3) no
C16 C17 1.536(3) no
C17 C22 1.555(3) no
C17 C28 1.532(3) no
C17 C18 1.547(3) no
C18 C19 1.536(3) no
C19 C20 1.541(4) no
C20 C21 1.527(4) no
C20 C29 1.541(4) no
C20 C30 1.529(5) no
C21 C22 1.516(3) no
C31 C32 1.493(4) no
C1 H1A 0.9699 no
C1 H1B 0.9701 no
C2 H2A 0.9702 no
C2 H2B 0.9701 no
C5 H5A 0.9800 no
C6 H6A 0.9703 no
C6 H6B 0.9697 no
C7 H7A 0.9700 no
C7 H7B 0.9701 no
C9 H9A 0.9801 no
C11 H11A 0.9697 no
C11 H11B 0.9699 no
C12 H12A 0.9300 no
C15 H15A 0.9702 no
C15 H15B 0.9698 no
C16 H16A 0.9701 no
C16 H16B 0.9700 no
C18 H18A 0.9803 no
C19 H19A 0.9700 no
C19 H19B 0.9699 no
C21 H21A 0.9800 no
C22 H22A 0.9701 no
C22 H22B 0.9696 no
C23 H23A 0.9599 no
C23 H23B 0.9599 no
C23 H23C 0.9601 no
C24 H24A 0.9601 no
C24 H24B 0.9601 no
C24 H24C 0.9602 no
C25 H25A 0.9599 no
C25 H25B 0.9600 no
C25 H25C 0.9599 no
C26 H26A 0.9600 no
C26 H26B 0.9599 no
C26 H26C 0.9601 no
C27 H27A 0.9601 no
C27 H27B 0.9601 no
C27 H27C 0.9599 no
C29 H29A 0.9599 no
C29 H29B 0.9599 no
C29 H29C 0.9602 no
C30 H30A 0.9603 no
C30 H30B 0.9600 no
C30 H30C 0.9598 no
C32 H32A 0.9599 no
C32 H32B 0.9602 no
C32 H32C 0.9602 no

loop_
_geom_contact_atom_site_label_1
_geom_contact_atom_site_label_2
_geom_contact_distance
_geom_contact_site_symmetry_2
_geom_contact_publ_flag
O1 O3 2.779(3) 2_555 no
O2 C32 3.081(4) 4_656 no
O3 C15 3.136(3) . no
O5 C1 3.415(4) 3_447 no
O1 H3 1.9668 2_555 no
C12 C26 3.149(4) . no
C19 C27 3.451(4) . no
C23 C25 3.228(4) . no
C25 C26 3.268(4) . no
C25 C23 3.228(4) . no
C26 C25 3.268(4) . no
C26 C12 3.149(4) . no
C27 C19 3.451(4) . no
C29 C31 3.313(5) . no
C31 C29 3.313(5) . no

loop_
_geom_hbond_atom_site_label_D
_geom_hbond_atom_site_label_H
_geom_hbond_atom_site_label_A
_geom_hbond_site_symmetry_A
_geom_hbond_distance_DH
_geom_hbond_distance_HA
_geom_hbond_distance_DA
_geom_hbond_angle_DHA
_geom_hbond_publ_flag
O3 H3 O1 2_554 0.82 1.97 2.779(3) 171 yes
C15 H15B O3 . 0.97 2.60 3.136(3) 115 yes
C18 H18A O2 . 0.98 2.41 2.822(3) 105 yes
C21 H21A O5 . 0.98 2.29 2.731(4) 106 yes

loop_
_geom_torsion_atom_site_label_1
_geom_torsion_atom_site_label_2
_geom_torsion_atom_site_label_3
_geom_torsion_atom_site_label_4
_geom_torsion
_geom_torsion_publ_flag
C31 O4 C21 C20 109.0(3) no
C31 O4 C21 C22 -128.2(3) no
C21 O4 C31 O5 10.0(4) no
C21 O4 C31 C32 -168.0(2) no
C2 C1 C10 C25 68.1(3) no
C10 C1 C2 C3 52.7(3) no
C2 C1 C10 C5 -55.2(3) no
C2 C1 C10 C9 -168.9(2) no
C1 C2 C3 O1 137.5(3) no
C1 C2 C3 C4 -45.8(3) no
O1 C3 C4 C5 -141.7(2) no
C2 C3 C4 C23 -83.1(3) no
C2 C3 C4 C24 160.7(2) no
C2 C3 C4 C5 41.5(3) no
O1 C3 C4 C23 93.7(3) no
O1 C3 C4 C24 -22.5(3) no
C3 C4 C5 C6 -178.10(19) no
C3 C4 C5 C10 -46.8(3) no
C23 C4 C5 C6 -58.3(3) no
C23 C4 C5 C10 73.1(3) no
C24 C4 C5 C6 63.1(3) no
C24 C4 C5 C10 -165.6(2) no
C10 C5 C6 C7 64.1(2) no
C4 C5 C10 C25 -66.5(3) no
C4 C5 C10 C1 54.2(2) no
C4 C5 C10 C9 168.26(18) no
C4 C5 C6 C7 -161.65(18) no
C6 C5 C10 C25 66.4(2) no
C6 C5 C10 C1 -172.88(18) no
C6 C5 C10 C9 -58.8(2) no
C5 C6 C7 C8 -57.4(2) no
C6 C7 C8 C9 46.9(3) no
C6 C7 C8 C14 165.21(18) no
C6 C7 C8 C26 -75.0(2) no
C7 C8 C9 C10 -46.0(3) no
C26 C8 C9 C10 73.6(2) no
C26 C8 C9 C11 -56.9(3) no
C7 C8 C14 C13 -179.52(18) no
C7 C8 C14 C15 58.1(2) no
C7 C8 C9 C11 -176.51(19) no
C14 C8 C9 C10 -166.07(18) no
C14 C8 C9 C11 63.4(2) no
C9 C8 C14 C27 59.4(2) no
C26 C8 C14 C13 62.0(2) no
C26 C8 C14 C15 -60.3(2) no
C26 C8 C14 C27 -179.2(2) no
C7 C8 C14 C27 -60.7(2) no
C9 C8 C14 C13 -59.4(2) no
C9 C8 C14 C15 178.24(17) no
C8 C9 C10 C1 166.0(2) no
C8 C9 C10 C5 51.7(2) no
C8 C9 C10 C25 -73.6(3) no
C8 C9 C11 C12 -36.0(3) no
C10 C9 C11 C12 -169.0(2) no
C11 C9 C10 C5 -179.1(2) no
C11 C9 C10 C25 55.7(3) no
C11 C9 C10 C1 -64.7(3) no
C9 C11 C12 C13 4.9(4) no
C11 C12 C13 C14 -2.5(4) no
C11 C12 C13 C18 -177.6(3) no
C12 C13 C14 C27 -91.8(3) no
C18 C13 C14 C8 -155.05(19) no
C18 C13 C14 C27 83.1(2) no
C12 C13 C18 C17 -146.6(2) no
C18 C13 C14 C15 -33.5(3) no
C14 C13 C18 C17 38.4(3) no
C14 C13 C18 C19 -89.2(3) no
C12 C13 C14 C15 151.6(2) no
C12 C13 C18 C19 85.9(3) no
C12 C13 C14 C8 30.0(3) no
C8 C14 C15 C16 161.68(18) no
C13 C14 C15 C16 41.4(3) no
C27 C14 C15 C16 -75.8(2) no
C14 C15 C16 C17 -56.5(3) no
C15 C16 C17 C28 -62.5(2) no
C15 C16 C17 C22 -178.00(18) no
C15 C16 C17 C18 58.7(2) no
C22 C17 C18 C13 -172.20(19) no
C16 C17 C18 C19 78.0(3) no
C28 C17 C18 C19 -159.1(2) no
C22 C17 C18 C19 -45.6(3) no
C28 C17 C18 C13 74.3(2) no
C28 C17 C22 C21 164.3(2) no
C16 C17 C28 O2 155.1(3) no
C16 C17 C28 O3 -29.9(3) no
C18 C17 C28 O2 33.4(3) no
C18 C17 C28 O3 -151.7(2) no
C16 C17 C22 C21 -75.3(3) no
C18 C17 C22 C21 47.5(3) no
C16 C17 C18 C13 -48.6(3) no
C22 C17 C28 O3 90.2(2) no
C22 C17 C28 O2 -84.8(3) no
C13 C18 C19 C20 -177.8(3) no
C17 C18 C19 C20 54.4(4) no
C18 C19 C20 C21 -59.1(3) no
C18 C19 C20 C29 -175.2(3) no
C18 C19 C20 C30 63.8(4) no
C19 C20 C21 O4 179.3(2) no
C30 C20 C21 O4 57.0(3) no
C30 C20 C21 C22 -62.4(3) no
C29 C20 C21 O4 -64.9(3) no
C29 C20 C21 C22 175.6(2) no
C19 C20 C21 C22 59.8(3) no
O4 C21 C22 C17 -177.6(2) no
C20 C21 C22 C17 -57.1(3) no

loop_
_cod_related_entry_id
_cod_related_entry_database
_cod_related_entry_code
1 ChemSpider 21178454
